data_7009724
loop_
_publ_author_name
'Chihara, Teiji'
'Sato, Mayumi'
'Konomoto, Hiromi'
'Kamiguchi, Satoshi'
'Ogawa, Haruo'
'Wakatsuki, Yasuo'

_publ_section_title
;
 Synthesis and characterization of high-nuclearity iridium--ruthenium
 and --gold mixed-metal carbonyl clusters, [Ir7Ru3(CO)23]&#x2212;,
 [Ir7Ru3(CO)23(AuPPh3)] and [Ir6Ru3(CO)21(AuPPh3)]&#x2212;, possessing
 tetrahedrally capped octahedral iridium cores obtained by capping
 reactions with [Ru3(CO)12] and [AuCl(PPh3)]
;
_journal_issue 14
_journal_name_full 'Journal of the Chemical Society, Dalton Transactions'
_journal_page_first 2295
_journal_paper_doi 10.1039/b003100n
_journal_year 2000
_chemical_formula_sum 'C43 H19 Au Cl4 Ir7 O23 P Ru3'
_chemical_formula_weight 2922.11
_space_group_IT_number 14
_symmetry_cell_setting monoclinic
_symmetry_Int_Tables_number 14
_symmetry_space_group_name_Hall '-P 2yn'
_symmetry_space_group_name_H-M 'P 1 21/n 1'
_cell_angle_alpha 90
_cell_angle_beta 111.52(1)
_cell_angle_gamma 90
_cell_formula_units_Z 4
_cell_length_a 17.271(2)
_cell_length_b 17.957(4)
_cell_length_c 21.029(3)
_cell_measurement_temperature 294.2
_cell_measurement_theta_max 30.0
_cell_volume 6067.2(18)
_computing_cell_refinement PROCESS
_computing_data_collection PROCESS
_computing_data_reduction 'teXsan Ver. 1.10'
_computing_publication_material 'teXsan Ver. 1.10'
_computing_structure_refinement 'teXsan Ver. 1.10'
_computing_structure_solution DirectMethod
_diffrn_detector_area_resol_mean 0.010000
_diffrn_measured_fraction_theta_full 0.6371
_diffrn_measured_fraction_theta_max 0.6371
_diffrn_measurement_device_type 'Rigaku RAXIS-CS Imaging Plate'
_diffrn_measurement_method \w
_diffrn_radiation_type 'Mo K\a'
_diffrn_radiation_wavelength 0.7107
_diffrn_reflns_limit_h_max 21
_diffrn_reflns_limit_h_min 0
_diffrn_reflns_limit_k_max 25
_diffrn_reflns_limit_k_min 0
_diffrn_reflns_limit_l_max 27
_diffrn_reflns_limit_l_min -29
_diffrn_reflns_number 12874
_diffrn_reflns_theta_full 27.50
_diffrn_reflns_theta_max 27.50
_exptl_absorpt_coefficient_mu 18.743
_exptl_absorpt_correction_T_max 0.325
_exptl_absorpt_correction_T_min 0.161
_exptl_absorpt_correction_type analytical
_exptl_absorpt_process_details Tompa_analytical
_exptl_crystal_colour dark-green
_exptl_crystal_density_diffrn 3.199
_exptl_crystal_density_method 'not measured'
_exptl_crystal_description rod
_exptl_crystal_size_max 0.205
_exptl_crystal_size_mid 0.095
_exptl_crystal_size_min 0.065
_refine_diff_density_max 1.65
_refine_diff_density_min -2.08
_refine_ls_extinction_coef 0.0023(2)
_refine_ls_extinction_method 'Zachariasen(1967) type 2 Gaussian isotropic'
_refine_ls_goodness_of_fit_ref 1.699
_refine_ls_hydrogen_treatment ignored
_refine_ls_number_parameters 712
_refine_ls_number_reflns 8028
_refine_ls_R_factor_gt 0.0507
_refine_ls_shift/su_max 0.0860
_refine_ls_structure_factor_coef F
_refine_ls_weighting_scheme unit
_refine_ls_wR_factor_ref 0.0543
_reflns_number_gt 8028
_reflns_number_total 0
_reflns_threshold_expression F^2^>2.0\s(F^2^)
_cod_data_source_file b003100n.txt
_cod_data_source_block Ir7Ru3(CO)23AuPPh3
_cod_original_cell_volume 6066(1)
_cod_original_formula_sum 'C43 H19 Au Cl4 Ir7 O23 P Ru3 '
_cod_database_code 7009724

loop_
_symmetry_equiv_pos_as_xyz
x,y,z
1/2-x,1/2+y,1/2-z
-x,-y,-z
1/2+x,1/2-y,1/2+z

loop_
_atom_site_label
_atom_site_type_symbol
_atom_site_fract_x
_atom_site_fract_y
_atom_site_fract_z
_atom_site_U_iso_or_equiv
_atom_site_adp_type
_atom_site_occupancy
_atom_site_calc_flag
_atom_site_refinement_flags
_atom_site_disorder_assembly
_atom_site_disorder_group
Au Au 0.39413(7) 0.65809(7) 0.83554(6) 0.0641(3) Uani 1.00 d . . .
Ir1 Ir 0.66375(6) 0.47725(5) 0.89799(5) 0.0424(2) Uani 1.00 d . . .
Ir2 Ir 0.58648(5) 0.55340(5) 0.77817(4) 0.0435(2) Uani 1.00 d . . .
Ir3 Ir 0.66449(6) 0.63045(5) 0.89602(5) 0.0427(2) Uani 1.00 d . . .
Ir4 Ir 0.80795(5) 0.55300(5) 0.91558(5) 0.0429(2) Uani 1.00 d . . .
Ir5 Ir 0.73046(6) 0.47657(5) 0.79748(5) 0.0433(2) Uani 1.00 d . . .
Ir6 Ir 0.73114(6) 0.62875(5) 0.79666(5) 0.0443(3) Uani 1.00 d . . .
Ir7 Ir 0.51768(6) 0.56296(6) 0.87580(5) 0.0492(3) Uani 1.00 d . . .
Ru1 Ru 0.8043(1) 0.3991(1) 0.9177(1) 0.0468(5) Uani 1.00 d . . .
Ru2 Ru 0.6518(1) 0.5518(1) 0.67683(9) 0.0513(5) Uani 1.00 d . . .
Ru3 Ru 0.8108(1) 0.7059(1) 0.9171(1) 0.0505(6) Uani 1.00 d . . .
P P 0.2932(5) 0.7465(4) 0.8059(4) 0.065(2) Uani 1.00 d . . .
O1 O 0.680(1) 0.465(1) 1.0463(9) 0.079(7) Uani 1.00 d . . .
O2 O 0.559(1) 0.336(1) 0.856(1) 0.097(8) Uani 1.00 d . . .
O3 O 0.467(1) 0.427(1) 0.709(1) 0.096(8) Uani 1.00 d . . .
O4 O 0.478(1) 0.680(1) 0.6979(10) 0.082(7) Uani 1.00 d . . .
O5 O 0.573(1) 0.774(1) 0.848(1) 0.086(8) Uani 1.00 d . . .
O6 O 0.693(1) 0.653(1) 1.0449(10) 0.083(8) Uani 1.00 d . . .
O7 O 0.861(1) 0.548(1) 1.0684(10) 0.080(7) Uani 1.00 d . . .
O8 O 0.985(1) 0.550(1) 0.913(1) 0.092(8) Uani 1.00 d . . .
O9 O 0.646(1) 0.335(1) 0.729(1) 0.079(7) Uani 1.00 d . . .
O10 O 0.887(1) 0.453(1) 0.766(1) 0.086(8) Uani 1.00 d . . .
O11 O 0.652(1) 0.7736(10) 0.728(1) 0.078(7) Uani 1.00 d . . .
O12 O 0.889(1) 0.646(1) 0.765(1) 0.095(9) Uani 1.00 d . . .
O13 O 0.500(1) 0.601(1) 1.008(1) 0.086(8) Uani 1.00 d . . .
O14 O 0.380(1) 0.451(1) 0.830(1) 0.109(9) Uani 1.00 d . . .
O15 O 0.851(1) 0.361(1) 1.0685(9) 0.080(7) Uani 1.00 d . . .
O16 O 0.975(1) 0.362(1) 0.916(1) 0.093(8) Uani 1.00 d . . .
O17 O 0.738(1) 0.245(1) 0.866(1) 0.077(7) Uani 1.00 d . . .
O18 O 0.550(2) 0.430(2) 0.582(1) 0.13(1) Uani 1.00 d . . .
O19 O 0.784(2) 0.548(2) 0.618(1) 0.12(1) Uani 1.00 d . . .
O20 O 0.561(2) 0.674(1) 0.581(1) 0.103(9) Uani 1.00 d . . .
O21 O 0.749(1) 0.862(1) 0.877(1) 0.080(7) Uani 1.00 d . . .
O22 O 0.984(1) 0.737(1) 0.919(1) 0.103(9) Uani 1.00 d . . .
O23 O 0.867(1) 0.741(1) 1.066(1) 0.087(8) Uani 1.00 d . . .
C1 C 0.673(1) 0.472(2) 0.992(1) 0.058(8) Uani 1.00 d . . .
C2 C 0.599(2) 0.388(2) 0.871(1) 0.059(8) Uani 1.00 d . . .
C3 C 0.510(2) 0.474(2) 0.735(1) 0.061(8) Uani 1.00 d . . .
C4 C 0.516(1) 0.631(2) 0.730(1) 0.059(8) Uani 1.00 d . . .
C5 C 0.604(2) 0.720(1) 0.866(1) 0.056(8) Uani 1.00 d . . .
C6 C 0.683(2) 0.646(2) 0.991(2) 0.063(9) Uani 1.00 d . . .
C7 C 0.841(1) 0.550(1) 1.013(1) 0.056(7) Uani 1.00 d . . .
C8 C 0.918(2) 0.549(1) 0.914(1) 0.069(9) Uani 1.00 d . . .
C9 C 0.678(2) 0.387(1) 0.754(1) 0.054(8) Uani 1.00 d . . .
C10 C 0.827(2) 0.462(1) 0.778(1) 0.058(8) Uani 1.00 d . . .
C11 C 0.680(1) 0.721(1) 0.752(1) 0.045(7) Uani 1.00 d . . .
C12 C 0.829(2) 0.641(1) 0.775(1) 0.064(8) Uani 1.00 d . . .
C13 C 0.506(2) 0.586(2) 0.956(1) 0.063(9) Uani 1.00 d . . .
C14 C 0.430(2) 0.501(2) 0.847(2) 0.074(10) Uani 1.00 d . . .
C15 C 0.836(2) 0.376(1) 1.014(2) 0.059(8) Uani 1.00 d . . .
C16 C 0.909(2) 0.374(1) 0.918(1) 0.059(8) Uani 1.00 d . . .
C17 C 0.763(2) 0.304(2) 0.886(1) 0.060(8) Uani 1.00 d . . .
C18 C 0.589(2) 0.477(2) 0.616(2) 0.08(1) Uani 1.00 d . . .
C19 C 0.739(2) 0.547(2) 0.639(2) 0.08(1) Uani 1.00 d . . .
C20 C 0.596(2) 0.629(2) 0.617(2) 0.075(10) Uani 1.00 d . . .
C21 C 0.772(2) 0.805(1) 0.892(2) 0.066(9) Uani 1.00 d . . .
C22 C 0.917(2) 0.725(1) 0.916(2) 0.071(9) Uani 1.00 d . . .
C23 C 0.844(2) 0.726(2) 1.011(2) 0.073(10) Uani 1.00 d . . .
C24 C 0.195(2) 0.721(2) 0.740(2) 0.071(10) Uani 1.00 d . . .
C25 C 0.170(3) 0.756(2) 0.676(2) 0.11(2) Uani 1.00 d . . .
C26 C 0.090(3) 0.734(3) 0.626(2) 0.12(2) Uani 1.00 d . . .
C27 C 0.039(2) 0.679(3) 0.640(2) 0.11(2) Uani 1.00 d . . .
C28 C 0.069(2) 0.642(3) 0.708(2) 0.11(2) Uani 1.00 d . . .
C29 C 0.150(3) 0.664(2) 0.755(2) 0.10(1) Uani 1.00 d . . .
C30 C 0.264(2) 0.776(1) 0.880(1) 0.065(9) Uani 1.00 d . . .
C31 C 0.182(2) 0.805(2) 0.862(2) 0.08(1) Uani 1.00 d . . .
C32 C 0.163(2) 0.832(2) 0.920(1) 0.08(1) Uani 1.00 d . . .
C33 C 0.226(3) 0.831(2) 0.985(2) 0.10(1) Uani 1.00 d . . .
C34 C 0.306(2) 0.802(2) 1.000(2) 0.10(1) Uani 1.00 d . . .
C35 C 0.325(3) 0.768(2) 0.944(2) 0.12(1) Uani 1.00 d . . .
C36 C 0.330(2) 0.830(2) 0.776(1) 0.08(1) Uani 1.00 d . . .
C37 C 0.300(3) 0.902(2) 0.784(2) 0.10(1) Uani 1.00 d . . .
C38 C 0.330(3) 0.963(2) 0.755(2) 0.11(2) Uani 1.00 d . . .
C39 C 0.382(3) 0.952(2) 0.725(2) 0.10(1) Uani 1.00 d . . .
C40 C 0.410(2) 0.885(3) 0.717(2) 0.09(1) Uani 1.00 d . . .
C41 C 0.383(2) 0.821(2) 0.738(2) 0.10(1) Uani 1.00 d . . .
Cl1 Cl 0.144(1) 0.050(1) 0.952(1) 0.186(9) Uiso 0.80 d P . .
Cl2 Cl 0.209(2) 0.070(2) 0.853(2) 0.25(1) Uiso 0.80 d P . .
C42 C 0.235(6) 0.053(6) 0.935(5) 0.24(3) Uiso 0.80 d P . .
Cl3 Cl 0.445(2) 0.143(2) 0.021(2) 0.25(2) Uiso 0.65 d P . .
Cl4 Cl 0.440(4) 0.016(3) 0.075(3) 0.39(2) Uiso 0.65 d P . .
C43 C 0.496(6) 0.086(5) 0.075(5) 0.17(2) Uiso 0.65 d P . .

loop_
_atom_site_aniso_label
_atom_site_aniso_U_11
_atom_site_aniso_U_22
_atom_site_aniso_U_33
_atom_site_aniso_U_12
_atom_site_aniso_U_13
_atom_site_aniso_U_23
Au 0.0597(6) 0.0644(7) 0.0705(7) 0.0161(5) 0.0265(5) 0.0158(6)
Ir1 0.0421(5) 0.0398(5) 0.0454(5) -0.0001(4) 0.0162(4) 0.0032(4)
Ir2 0.0439(5) 0.0418(5) 0.0414(5) 0.0010(4) 0.0117(4) 0.0007(4)
Ir3 0.0437(5) 0.0397(5) 0.0442(5) 0.0009(4) 0.0156(4) -0.0029(4)
Ir4 0.0406(4) 0.0400(5) 0.0454(5) -0.0003(4) 0.0127(4) 0.0001(4)
Ir5 0.0491(5) 0.0381(5) 0.0435(5) 0.0020(4) 0.0179(4) -0.0005(4)
Ir6 0.0493(5) 0.0378(5) 0.0475(5) -0.0011(4) 0.0198(4) 0.0025(4)
Ir7 0.0433(5) 0.0499(5) 0.0556(6) 0.0034(4) 0.0195(4) 0.0054(4)
Ru1 0.048(1) 0.039(1) 0.052(1) 0.0045(8) 0.0159(9) 0.0054(9)
Ru2 0.066(1) 0.049(1) 0.0393(10) 0.003(1) 0.0200(9) 0.0008(9)
Ru3 0.051(1) 0.039(1) 0.059(1) -0.0066(9) 0.0173(10) -0.0046(9)
P 0.063(4) 0.065(5) 0.069(5) 0.012(4) 0.027(4) 0.014(4)
O1 0.08(1) 0.12(2) 0.041(10) 0.00(1) 0.030(9) 0.03(1)
O2 0.08(1) 0.08(1) 0.14(2) -0.04(1) 0.05(1) -0.03(1)
O3 0.07(1) 0.11(2) 0.09(2) -0.04(1) 0.01(1) -0.03(1)
O4 0.08(1) 0.10(2) 0.06(1) 0.05(1) 0.02(1) 0.02(1)
O5 0.05(1) 0.06(1) 0.15(2) 0.011(10) 0.05(1) 0.00(1)
O6 0.10(2) 0.12(2) 0.05(1) 0.01(1) 0.04(1) -0.01(1)
O7 0.07(1) 0.10(2) 0.05(1) -0.01(1) 0.008(10) -0.01(1)
O8 0.037(10) 0.11(2) 0.13(2) 0.01(1) 0.03(1) 0.00(2)
O9 0.09(1) 0.06(1) 0.08(1) -0.01(1) 0.03(1) -0.02(1)
O10 0.08(1) 0.09(2) 0.11(2) 0.02(1) 0.07(1) 0.00(1)
O11 0.09(1) 0.04(1) 0.10(2) 0.013(10) 0.03(1) 0.02(1)
O12 0.07(1) 0.10(2) 0.14(2) -0.01(1) 0.07(1) 0.02(2)
O13 0.06(1) 0.12(2) 0.08(1) -0.01(1) 0.03(1) 0.01(1)
O14 0.09(2) 0.09(2) 0.15(2) -0.03(1) 0.04(2) -0.02(2)
O15 0.10(2) 0.09(2) 0.04(1) -0.01(1) 0.02(1) 0.01(1)
O16 0.07(1) 0.05(1) 0.17(2) 0.01(1) 0.06(2) -0.01(1)
O17 0.12(2) 0.05(1) 0.07(1) 0.00(1) 0.05(1) -0.01(1)
O18 0.17(3) 0.10(2) 0.08(2) -0.03(2) 0.01(2) -0.03(1)
O19 0.18(3) 0.12(2) 0.13(2) 0.00(2) 0.14(2) 0.00(2)
O20 0.12(2) 0.11(2) 0.06(1) 0.03(2) 0.01(1) 0.02(1)
O21 0.08(1) 0.05(1) 0.10(2) 0.01(1) 0.02(1) 0.00(1)
O22 0.07(1) 0.09(2) 0.15(2) -0.03(1) 0.04(1) -0.03(2)
O23 0.09(2) 0.09(2) 0.07(1) -0.01(1) 0.01(1) -0.03(1)
C1 0.04(1) 0.08(2) 0.06(2) 0.00(1) 0.02(1) 0.01(1)
C2 0.06(2) 0.09(2) 0.04(1) 0.00(1) 0.02(1) 0.00(1)
C3 0.05(2) 0.08(2) 0.04(1) 0.00(1) 0.00(1) 0.00(1)
C4 0.04(1) 0.10(2) 0.04(1) 0.01(1) 0.02(1) -0.01(1)
C5 0.06(2) 0.05(1) 0.07(2) 0.01(1) 0.04(1) 0.00(1)
C6 0.06(2) 0.06(2) 0.09(2) -0.01(1) 0.04(2) -0.02(1)
C7 0.06(1) 0.05(1) 0.04(1) 0.00(1) 0.00(1) -0.02(1)
C8 0.11(2) 0.02(1) 0.06(2) 0.02(1) 0.03(2) 0.01(1)
C9 0.07(2) 0.03(1) 0.05(2) 0.00(1) 0.02(1) -0.01(1)
C10 0.09(2) 0.05(1) 0.04(1) 0.01(1) 0.02(1) -0.01(1)
C11 0.05(1) 0.03(1) 0.06(1) -0.008(10) 0.02(1) 0.00(1)
C12 0.07(2) 0.03(1) 0.07(2) -0.03(1) 0.00(1) 0.01(1)
C13 0.05(2) 0.09(2) 0.05(2) 0.00(1) 0.02(1) -0.01(1)
C14 0.03(1) 0.07(2) 0.11(3) -0.01(1) 0.02(1) 0.01(2)
C15 0.06(2) 0.04(1) 0.08(2) 0.03(1) 0.03(1) 0.04(1)
C16 0.07(2) 0.05(2) 0.06(2) 0.01(1) 0.04(1) 0.02(1)
C17 0.09(2) 0.06(2) 0.04(1) -0.01(1) 0.04(1) 0.00(1)
C18 0.12(3) 0.05(2) 0.07(2) 0.00(2) 0.03(2) 0.01(2)
C19 0.12(3) 0.06(2) 0.06(2) 0.01(2) 0.03(2) 0.00(2)
C20 0.09(2) 0.06(2) 0.06(2) -0.01(2) 0.01(2) 0.00(2)
C21 0.09(2) 0.01(1) 0.10(2) -0.01(1) 0.05(2) -0.02(1)
C22 0.07(2) 0.04(1) 0.10(2) -0.04(1) 0.03(2) -0.01(1)
C23 0.04(1) 0.09(2) 0.07(2) 0.00(1) 0.01(1) 0.00(2)
C24 0.07(2) 0.06(2) 0.08(2) 0.02(1) 0.02(2) 0.00(2)
C25 0.13(3) 0.10(3) 0.11(3) 0.06(3) 0.06(3) 0.03(2)
C26 0.08(3) 0.12(4) 0.11(3) 0.02(3) -0.02(2) -0.01(3)
C27 0.06(2) 0.13(4) 0.14(4) 0.01(2) 0.02(2) -0.02(3)
C28 0.08(2) 0.12(3) 0.11(3) 0.00(2) 0.01(2) 0.00(3)
C29 0.13(3) 0.05(2) 0.12(3) 0.00(2) 0.05(3) -0.01(2)
C30 0.08(2) 0.04(1) 0.07(2) 0.00(1) 0.03(2) 0.01(1)
C31 0.07(2) 0.07(2) 0.11(3) 0.03(2) 0.04(2) 0.01(2)
C32 0.11(2) 0.07(2) 0.05(2) 0.01(2) 0.01(2) 0.00(2)
C33 0.13(3) 0.06(2) 0.13(3) 0.01(2) 0.07(3) 0.00(2)
C34 0.10(3) 0.14(4) 0.07(2) -0.01(3) 0.04(2) 0.00(2)
C35 0.19(4) 0.07(2) 0.07(2) -0.02(2) 0.02(3) 0.03(2)
C36 0.07(2) 0.12(3) 0.04(1) 0.02(2) 0.00(1) 0.03(2)
C37 0.13(3) 0.07(2) 0.10(3) 0.01(2) 0.05(3) 0.00(2)
C38 0.16(4) 0.07(2) 0.11(3) 0.03(2) 0.07(3) 0.01(2)
C39 0.14(3) 0.10(3) 0.05(2) -0.01(3) 0.03(2) -0.02(2)
C40 0.08(2) 0.15(4) 0.07(2) 0.02(2) 0.05(2) 0.03(2)
C41 0.07(2) 0.16(4) 0.06(2) 0.02(2) 0.02(2) 0.08(2)

loop_
_atom_type_symbol
_atom_type_description
_atom_type_scat_dispersion_real
_atom_type_scat_dispersion_imag
_atom_type_scat_source
C C 0.003 0.002
;International Tables for Crystallography
(1992, Vol. C, Tables 4.2.6.8 and 6.1.1.1)
;
H H 0.000 0.000
;International Tables for Crystallography
(1992, Vol. C, Table 6.1.1.2)
;
Au Au -2.013 8.802
;International Tables for Crystallography
(1992, Vol. C, Tables 4.2.6.8 and 6.1.1.1)
;
Ir Ir -1.444 7.990
;International Tables for Crystallography
(1992, Vol. C, Tables 4.2.6.8 and 6.1.1.1)
;
O O 0.011 0.006
;International Tables for Crystallography
(1992, Vol. C, Tables 4.2.6.8 and 6.1.1.1)
;
P P 0.102 0.094
;International Tables for Crystallography
(1992, Vol. C, Tables 4.2.6.8 and 6.1.1.1)
;
Ru Ru -1.259 0.836
;International Tables for Crystallography
(1992, Vol. C, Tables 4.2.6.8 and 6.1.1.1)
;
Cl Cl 0.148 0.159
;International Tables for Crystallography
(1992, Vol. C, Tables 4.2.6.8 and 6.1.1.1)
;

loop_
_geom_angle_atom_site_label_1
_geom_angle_atom_site_label_2
_geom_angle_atom_site_label_3
_geom_angle
_geom_angle_site_symmetry_1
_geom_angle_site_symmetry_2
_geom_angle_site_symmetry_3
_geom_angle_publ_flag
IR7 AU P 175.9(2) 1_555 1_555 1_555 yes
IR2 IR1 IR3 59.43(3) 1_555 1_555 1_555 yes
IR2 IR1 IR4 89.33(4) 1_555 1_555 1_555 yes
IR2 IR1 IR5 59.80(4) 1_555 1_555 1_555 yes
IR2 IR1 IR7 58.42(4) 1_555 1_555 1_555 yes
IR2 IR1 RU1 120.45(7) 1_555 1_555 1_555 yes
IR2 IR1 C1 142.5(8) 1_555 1_555 1_555 yes
IR2 IR1 C2 96.4(7) 1_555 1_555 1_555 yes
IR3 IR1 IR4 59.79(3) 1_555 1_555 1_555 yes
IR3 IR1 IR5 89.27(4) 1_555 1_555 1_555 yes
IR3 IR1 IR7 57.66(3) 1_555 1_555 1_555 yes
IR3 IR1 RU1 120.86(6) 1_555 1_555 1_555 yes
IR3 IR1 C1 93.6(8) 1_555 1_555 1_555 yes
IR3 IR1 C2 146.6(8) 1_555 1_555 1_555 yes
IR4 IR1 IR5 59.36(4) 1_555 1_555 1_555 yes
IR4 IR1 IR7 117.45(4) 1_555 1_555 1_555 yes
IR4 IR1 RU1 61.07(5) 1_555 1_555 1_555 yes
IR4 IR1 C1 99.1(7) 1_555 1_555 1_555 yes
IR4 IR1 C2 149.3(9) 1_555 1_555 1_555 yes
IR5 IR1 IR7 118.18(4) 1_555 1_555 1_555 yes
IR5 IR1 RU1 60.66(6) 1_555 1_555 1_555 yes
IR5 IR1 C1 152.7(7) 1_555 1_555 1_555 yes
IR5 IR1 C2 97.9(9) 1_555 1_555 1_555 yes
IR7 IR1 RU1 178.38(7) 1_555 1_555 1_555 yes
IR7 IR1 C1 85.7(8) 1_555 1_555 1_555 yes
IR7 IR1 C2 90.8(9) 1_555 1_555 1_555 yes
RU1 IR1 C1 95.2(7) 1_555 1_555 1_555 yes
RU1 IR1 C2 90.5(9) 1_555 1_555 1_555 yes
C1 IR1 C2 94(1) 1_555 1_555 1_555 yes
IR1 IR2 IR3 60.41(3) 1_555 1_555 1_555 yes
IR1 IR2 IR5 60.26(4) 1_555 1_555 1_555 yes
IR1 IR2 IR6 90.28(4) 1_555 1_555 1_555 yes
IR1 IR2 IR7 62.61(4) 1_555 1_555 1_555 yes
IR1 IR2 RU2 120.41(6) 1_555 1_555 1_555 yes
IR1 IR2 C3 94.8(8) 1_555 1_555 1_555 yes
IR1 IR2 C4 149.8(9) 1_555 1_555 1_555 yes
IR3 IR2 IR5 90.11(4) 1_555 1_555 1_555 yes
IR3 IR2 IR6 59.96(4) 1_555 1_555 1_555 yes
IR3 IR2 IR7 59.34(4) 1_555 1_555 1_555 yes
IR3 IR2 RU2 120.19(6) 1_555 1_555 1_555 yes
IR3 IR2 C3 146.1(9) 1_555 1_555 1_555 yes
IR3 IR2 C4 97.0(8) 1_555 1_555 1_555 yes
IR5 IR2 IR6 59.81(3) 1_555 1_555 1_555 yes
IR5 IR2 IR7 122.82(4) 1_555 1_555 1_555 yes
IR5 IR2 RU2 60.14(5) 1_555 1_555 1_555 yes
IR5 IR2 C3 97.0(9) 1_555 1_555 1_555 yes
IR5 IR2 C4 145.5(9) 1_555 1_555 1_555 yes
IR6 IR2 IR7 119.22(4) 1_555 1_555 1_555 yes
IR6 IR2 RU2 60.24(5) 1_555 1_555 1_555 yes
IR6 IR2 C3 149.4(9) 1_555 1_555 1_555 yes
IR6 IR2 C4 95.0(9) 1_555 1_555 1_555 yes
IR7 IR2 RU2 176.62(6) 1_555 1_555 1_555 yes
IR7 IR2 C3 89.6(9) 1_555 1_555 1_555 yes
IR7 IR2 C4 89.1(9) 1_555 1_555 1_555 yes
RU2 IR2 C3 91.6(9) 1_555 1_555 1_555 yes
RU2 IR2 C4 87.6(9) 1_555 1_555 1_555 yes
C3 IR2 C4 95(1) 1_555 1_555 1_555 yes
IR1 IR3 IR2 60.16(3) 1_555 1_555 1_555 yes
IR1 IR3 IR4 59.92(3) 1_555 1_555 1_555 yes
IR1 IR3 IR6 90.34(4) 1_555 1_555 1_555 yes
IR1 IR3 IR7 62.88(4) 1_555 1_555 1_555 yes
IR1 IR3 RU3 119.87(6) 1_555 1_555 1_555 yes
IR1 IR3 C5 148.0(8) 1_555 1_555 1_555 yes
IR1 IR3 C6 97.1(8) 1_555 1_555 1_555 yes
IR2 IR3 IR4 89.82(4) 1_555 1_555 1_555 yes
IR2 IR3 IR6 60.32(4) 1_555 1_555 1_555 yes
IR2 IR3 IR7 60.41(4) 1_555 1_555 1_555 yes
IR2 IR3 RU3 120.94(7) 1_555 1_555 1_555 yes
IR2 IR3 C5 95.6(8) 1_555 1_555 1_555 yes
IR2 IR3 C6 148.6(8) 1_555 1_555 1_555 yes
IR4 IR3 IR6 59.80(4) 1_555 1_555 1_555 yes
IR4 IR3 IR7 122.79(4) 1_555 1_555 1_555 yes
IR4 IR3 RU3 59.98(5) 1_555 1_555 1_555 yes
IR4 IR3 C5 147.1(10) 1_555 1_555 1_555 yes
IR4 IR3 C6 97.0(8) 1_555 1_555 1_555 yes
IR6 IR3 IR7 120.64(4) 1_555 1_555 1_555 yes
IR6 IR3 RU3 60.63(6) 1_555 1_555 1_555 yes
IR6 IR3 C5 95(1) 1_555 1_555 1_555 yes
IR6 IR3 C6 147.4(8) 1_555 1_555 1_555 yes
IR7 IR3 RU3 177.21(6) 1_555 1_555 1_555 yes
IR7 IR3 C5 87.5(9) 1_555 1_555 1_555 yes
IR7 IR3 C6 90.7(9) 1_555 1_555 1_555 yes
RU3 IR3 C5 89.9(8) 1_555 1_555 1_555 yes
RU3 IR3 C6 88.5(9) 1_555 1_555 1_555 yes
C5 IR3 C6 95(1) 1_555 1_555 1_555 yes
IR1 IR4 IR3 60.29(3) 1_555 1_555 1_555 yes
IR1 IR4 IR5 60.55(4) 1_555 1_555 1_555 yes
IR1 IR4 IR6 90.66(4) 1_555 1_555 1_555 yes
IR1 IR4 RU1 58.74(5) 1_555 1_555 1_555 yes
IR1 IR4 RU3 120.63(6) 1_555 1_555 1_555 yes
IR1 IR4 C7 92.0(8) 1_555 1_555 1_555 yes
IR1 IR4 C8 146.7(7) 1_555 1_555 1_555 yes
IR3 IR4 IR5 90.24(4) 1_555 1_555 1_555 yes
IR3 IR4 IR6 59.98(4) 1_555 1_555 1_555 yes
IR3 IR4 RU1 119.03(6) 1_555 1_555 1_555 yes
IR3 IR4 RU3 60.36(5) 1_555 1_555 1_555 yes
IR3 IR4 C7 94.4(8) 1_555 1_555 1_555 yes
IR3 IR4 C8 150.3(7) 1_555 1_555 1_555 yes
IR5 IR4 IR6 60.23(3) 1_555 1_555 1_555 yes
IR5 IR4 RU1 60.28(5) 1_555 1_555 1_555 yes
IR5 IR4 RU3 121.05(6) 1_555 1_555 1_555 yes
IR5 IR4 C7 144.8(8) 1_555 1_555 1_555 yes
IR5 IR4 C8 97.2(8) 1_555 1_555 1_555 yes
IR6 IR4 RU1 120.49(5) 1_555 1_555 1_555 yes
IR6 IR4 RU3 60.82(5) 1_555 1_555 1_555 yes
IR6 IR4 C7 148.2(8) 1_555 1_555 1_555 yes
IR6 IR4 C8 99.2(8) 1_555 1_555 1_555 yes
RU1 IR4 RU3 178.28(8) 1_555 1_555 1_555 yes
RU1 IR4 C7 87.4(8) 1_555 1_555 1_555 yes
RU1 IR4 C8 89.3(7) 1_555 1_555 1_555 yes
RU3 IR4 C7 91.0(8) 1_555 1_555 1_555 yes
RU3 IR4 C8 91.6(7) 1_555 1_555 1_555 yes
C7 IR4 C8 95(1) 1_555 1_555 1_555 yes
IR1 IR5 IR2 59.94(4) 1_555 1_555 1_555 yes
IR1 IR5 IR4 60.09(4) 1_555 1_555 1_555 yes
IR1 IR5 IR6 90.25(4) 1_555 1_555 1_555 yes
IR1 IR5 RU1 58.72(6) 1_555 1_555 1_555 yes
IR1 IR5 RU2 120.10(6) 1_555 1_555 1_555 yes
IR1 IR5 C9 96.3(10) 1_555 1_555 1_555 yes
IR1 IR5 C10 145.4(7) 1_555 1_555 1_555 yes
IR2 IR5 IR4 89.83(4) 1_555 1_555 1_555 yes
IR2 IR5 IR6 60.09(4) 1_555 1_555 1_555 yes
IR2 IR5 RU1 118.65(7) 1_555 1_555 1_555 yes
IR2 IR5 RU2 60.16(6) 1_555 1_555 1_555 yes
IR2 IR5 C9 95.9(9) 1_555 1_555 1_555 yes
IR2 IR5 C10 150.6(7) 1_555 1_555 1_555 yes
IR4 IR5 IR6 59.97(3) 1_555 1_555 1_555 yes
IR4 IR5 RU1 60.65(5) 1_555 1_555 1_555 yes
IR4 IR5 RU2 120.31(6) 1_555 1_555 1_555 yes
IR4 IR5 C9 148.3(8) 1_555 1_555 1_555 yes
IR4 IR5 C10 95.2(7) 1_555 1_555 1_555 yes
IR6 IR5 RU1 120.61(5) 1_555 1_555 1_555 yes
IR6 IR5 RU2 60.33(5) 1_555 1_555 1_555 yes
IR6 IR5 C9 147.3(7) 1_555 1_555 1_555 yes
IR6 IR5 C10 97.8(7) 1_555 1_555 1_555 yes
RU1 IR5 RU2 178.14(8) 1_555 1_555 1_555 yes
RU1 IR5 C9 89.6(7) 1_555 1_555 1_555 yes
RU1 IR5 C10 88.7(7) 1_555 1_555 1_555 yes
RU2 IR5 C9 89.1(7) 1_555 1_555 1_555 yes
RU2 IR5 C10 92.7(7) 1_555 1_555 1_555 yes
C9 IR5 C10 94(1) 1_555 1_555 1_555 yes
IR2 IR6 IR3 59.72(4) 1_555 1_555 1_555 yes
IR2 IR6 IR4 89.73(4) 1_555 1_555 1_555 yes
IR2 IR6 IR5 60.10(4) 1_555 1_555 1_555 yes
IR2 IR6 RU2 60.12(6) 1_555 1_555 1_555 yes
IR2 IR6 RU3 119.87(7) 1_555 1_555 1_555 yes
IR2 IR6 C11 97.1(7) 1_555 1_555 1_555 yes
IR2 IR6 C12 149.0(7) 1_555 1_555 1_555 yes
IR3 IR6 IR4 60.23(4) 1_555 1_555 1_555 yes
IR3 IR6 IR5 90.14(4) 1_555 1_555 1_555 yes
IR3 IR6 RU2 119.84(6) 1_555 1_555 1_555 yes
IR3 IR6 RU3 60.15(6) 1_555 1_555 1_555 yes
IR3 IR6 C11 96.6(9) 1_555 1_555 1_555 yes
IR3 IR6 C12 147.0(8) 1_555 1_555 1_555 yes
IR4 IR6 IR5 59.80(3) 1_555 1_555 1_555 yes
IR4 IR6 RU2 120.00(6) 1_555 1_555 1_555 yes
IR4 IR6 RU3 59.95(5) 1_555 1_555 1_555 yes
IR4 IR6 C11 148.0(7) 1_555 1_555 1_555 yes
IR4 IR6 C12 95.8(7) 1_555 1_555 1_555 yes
IR5 IR6 RU2 60.20(5) 1_555 1_555 1_555 yes
IR5 IR6 RU3 119.75(5) 1_555 1_555 1_555 yes
IR5 IR6 C11 148.3(6) 1_555 1_555 1_555 yes
IR5 IR6 C12 96.8(7) 1_555 1_555 1_555 yes
RU2 IR6 RU3 179.95(7) 1_555 1_555 1_555 yes
RU2 IR6 C11 90.0(7) 1_555 1_555 1_555 yes
RU2 IR6 C12 91.1(8) 1_555 1_555 1_555 yes
RU3 IR6 C11 90.0(7) 1_555 1_555 1_555 yes
RU3 IR6 C12 88.9(8) 1_555 1_555 1_555 yes
C11 IR6 C12 94(1) 1_555 1_555 1_555 yes
AU IR7 IR1 166.99(6) 1_555 1_555 1_555 yes
AU IR7 IR2 109.01(5) 1_555 1_555 1_555 yes
AU IR7 IR3 111.40(5) 1_555 1_555 1_555 yes
AU IR7 C13 78.1(8) 1_555 1_555 1_555 yes
AU IR7 C14 79.1(9) 1_555 1_555 1_555 yes
IR1 IR7 IR2 58.97(4) 1_555 1_555 1_555 yes
IR1 IR7 IR3 59.45(3) 1_555 1_555 1_555 yes
IR1 IR7 C13 111.6(8) 1_555 1_555 1_555 yes
IR1 IR7 C14 107.8(9) 1_555 1_555 1_555 yes
IR2 IR7 IR3 60.24(4) 1_555 1_555 1_555 yes
IR2 IR7 C13 160.0(8) 1_555 1_555 1_555 yes
IR2 IR7 C14 104(1) 1_555 1_555 1_555 yes
IR3 IR7 C13 99.8(8) 1_555 1_555 1_555 yes
IR3 IR7 C14 163(1) 1_555 1_555 1_555 yes
C13 IR7 C14 95(1) 1_555 1_555 1_555 yes
IR1 RU1 IR4 60.19(5) 1_555 1_555 1_555 yes
IR1 RU1 IR5 60.62(5) 1_555 1_555 1_555 yes
IR1 RU1 C15 99.4(9) 1_555 1_555 1_555 yes
IR1 RU1 C16 160.7(9) 1_555 1_555 1_555 yes
IR1 RU1 C17 102.1(9) 1_555 1_555 1_555 yes
IR4 RU1 IR5 59.07(5) 1_555 1_555 1_555 yes
IR4 RU1 C15 103.4(7) 1_555 1_555 1_555 yes
IR4 RU1 C16 102.3(8) 1_555 1_555 1_555 yes
IR4 RU1 C17 155.6(7) 1_555 1_555 1_555 yes
IR5 RU1 C15 157.6(8) 1_555 1_555 1_555 yes
IR5 RU1 C16 104.4(9) 1_555 1_555 1_555 yes
IR5 RU1 C17 98.4(7) 1_555 1_555 1_555 yes
C15 RU1 C16 92(1) 1_555 1_555 1_555 yes
C15 RU1 C17 95(1) 1_555 1_555 1_555 yes
C16 RU1 C17 91(1) 1_555 1_555 1_555 yes
IR2 RU2 IR5 59.69(5) 1_555 1_555 1_555 yes
IR2 RU2 IR6 59.65(5) 1_555 1_555 1_555 yes
IR2 RU2 C18 103(1) 1_555 1_555 1_555 yes
IR2 RU2 C19 156.1(8) 1_555 1_555 1_555 yes
IR2 RU2 C20 104(1) 1_555 1_555 1_555 yes
IR5 RU2 IR6 59.46(4) 1_555 1_555 1_555 yes
IR5 RU2 C18 104.0(10) 1_555 1_555 1_555 yes
IR5 RU2 C19 99.2(9) 1_555 1_555 1_555 yes
IR5 RU2 C20 159(1) 1_555 1_555 1_555 yes
IR6 RU2 C18 160(1) 1_555 1_555 1_555 yes
IR6 RU2 C19 101.1(9) 1_555 1_555 1_555 yes
IR6 RU2 C20 101.6(9) 1_555 1_555 1_555 yes
C18 RU2 C19 91(1) 1_555 1_555 1_555 yes
C18 RU2 C20 92(1) 1_555 1_555 1_555 yes
C19 RU2 C20 92(1) 1_555 1_555 1_555 yes
IR3 RU3 IR4 59.67(5) 1_555 1_555 1_555 yes
IR3 RU3 IR6 59.22(5) 1_555 1_555 1_555 yes
IR3 RU3 C21 102.0(9) 1_555 1_555 1_555 yes
IR3 RU3 C22 158.8(9) 1_555 1_555 1_555 yes
IR3 RU3 C23 100.1(10) 1_555 1_555 1_555 yes
IR4 RU3 IR6 59.23(5) 1_555 1_555 1_555 yes
IR4 RU3 C21 158.2(8) 1_555 1_555 1_555 yes
IR4 RU3 C22 101.3(8) 1_555 1_555 1_555 yes
IR4 RU3 C23 101(1) 1_555 1_555 1_555 yes
IR6 RU3 C21 102.2(9) 1_555 1_555 1_555 yes
IR6 RU3 C22 104.2(10) 1_555 1_555 1_555 yes
IR6 RU3 C23 156(1) 1_555 1_555 1_555 yes
C21 RU3 C22 94(1) 1_555 1_555 1_555 yes
C21 RU3 C23 92(1) 1_555 1_555 1_555 yes
C22 RU3 C23 92(1) 1_555 1_555 1_555 yes
AU P C24 116(1) 1_555 1_555 1_555 yes
AU P C30 112.6(8) 1_555 1_555 1_555 yes
AU P C36 109(1) 1_555 1_555 1_555 yes
C24 P C30 104(1) 1_555 1_555 1_555 yes
C24 P C36 107(1) 1_555 1_555 1_555 yes
C30 P C36 106(1) 1_555 1_555 1_555 yes
IR1 C1 O1 175(2) 1_555 1_555 1_555 yes
IR1 C2 O2 179(2) 1_555 1_555 1_555 yes
IR2 C3 O3 178(2) 1_555 1_555 1_555 yes
IR2 C4 O4 174(2) 1_555 1_555 1_555 yes
IR3 C5 O5 175(2) 1_555 1_555 1_555 yes
IR3 C6 O6 178(2) 1_555 1_555 1_555 yes
IR4 C7 O7 179(2) 1_555 1_555 1_555 yes
IR4 C8 O8 176(2) 1_555 1_555 1_555 yes
IR5 C9 O9 179(2) 1_555 1_555 1_555 yes
IR5 C10 O10 179(2) 1_555 1_555 1_555 yes
IR6 C11 O11 178(1) 1_555 1_555 1_555 yes
IR6 C12 O12 176(2) 1_555 1_555 1_555 yes
IR7 C13 O13 178(2) 1_555 1_555 1_555 yes
IR7 C14 O14 170(2) 1_555 1_555 1_555 yes
RU1 C15 O15 177(2) 1_555 1_555 1_555 yes
RU1 C16 O16 176(2) 1_555 1_555 1_555 yes
RU1 C17 O17 178(2) 1_555 1_555 1_555 yes
RU2 C18 O18 176(3) 1_555 1_555 1_555 yes
RU2 C19 O19 176(3) 1_555 1_555 1_555 yes
RU2 C20 O20 178(2) 1_555 1_555 1_555 yes
RU3 C21 O21 178(2) 1_555 1_555 1_555 yes
RU3 C22 O22 177(2) 1_555 1_555 1_555 yes
RU3 C23 O23 176(3) 1_555 1_555 1_555 yes
P C24 C25 120(2) 1_555 1_555 1_555 yes
P C24 C29 116(2) 1_555 1_555 1_555 yes
C25 C24 C29 123(2) 1_555 1_555 1_555 yes
C24 C25 C26 117(3) 1_555 1_555 1_555 yes
C25 C26 C27 122(3) 1_555 1_555 1_555 yes
C26 C27 C28 118(3) 1_555 1_555 1_555 yes
C27 C28 C29 116(3) 1_555 1_555 1_555 yes
C24 C29 C28 121(3) 1_555 1_555 1_555 yes
P C30 C31 115(2) 1_555 1_555 1_555 yes
P C30 C35 116(2) 1_555 1_555 1_555 yes
C31 C30 C35 127(3) 1_555 1_555 1_555 yes
C30 C31 C32 114(2) 1_555 1_555 1_555 yes
C31 C32 C33 118(3) 1_555 1_555 1_555 yes
C32 C33 C34 125(4) 1_555 1_555 1_555 yes
C33 C34 C35 117(3) 1_555 1_555 1_555 yes
C30 C35 C34 115(3) 1_555 1_555 1_555 yes
P C36 C37 120(2) 1_555 1_555 1_555 yes
P C36 C41 118(2) 1_555 1_555 1_555 yes
C37 C36 C41 120(3) 1_555 1_555 1_555 yes
C36 C37 C38 115(4) 1_555 1_555 1_555 yes
C37 C38 C39 120(3) 1_555 1_555 1_555 yes
C38 C39 C40 123(4) 1_555 1_555 1_555 yes
C39 C40 C41 121(3) 1_555 1_555 1_555 yes
C36 C41 C40 117(3) 1_555 1_555 1_555 yes
CL1 C42 CL2 107(4) 1_555 1_555 1_555 yes
CL3 C43 CL4 110(5) 1_555 1_555 1_555 yes

loop_
_geom_bond_atom_site_label_1
_geom_bond_atom_site_label_2
_geom_bond_distance
_geom_bond_site_symmetry_1
_geom_bond_site_symmetry_2
_geom_bond_publ_flag
AU IR7 2.619(2) 1_555 1_555 yes
AU P 2.269(8) 1_555 1_555 yes
IR1 IR2 2.745(1) 1_555 1_555 yes
IR1 IR3 2.751(1) 1_555 1_555 yes
IR1 IR4 2.741(1) 1_555 1_555 yes
IR1 IR5 2.754(2) 1_555 1_555 yes
IR1 IR7 2.844(1) 1_555 1_555 yes
IR1 RU1 2.701(2) 1_555 1_555 yes
IR1 C1 1.94(3) 1_555 1_555 yes
IR1 C2 1.92(3) 1_555 1_555 yes
IR2 IR3 2.724(1) 1_555 1_555 yes
IR2 IR5 2.741(1) 1_555 1_555 yes
IR2 IR6 2.740(1) 1_555 1_555 yes
IR2 IR7 2.729(2) 1_555 1_555 yes
IR2 RU2 2.754(3) 1_555 1_555 yes
IR2 C3 1.93(3) 1_555 1_555 yes
IR2 C4 1.89(3) 1_555 1_555 yes
IR3 IR4 2.738(1) 1_555 1_555 yes
IR3 IR6 2.731(2) 1_555 1_555 yes
IR3 IR7 2.699(1) 1_555 1_555 yes
IR3 RU3 2.757(2) 1_555 1_555 yes
IR3 C5 1.89(3) 1_555 1_555 yes
IR3 C6 1.93(3) 1_555 1_555 yes
IR4 IR5 2.721(1) 1_555 1_555 yes
IR4 IR6 2.726(1) 1_555 1_555 yes
IR4 RU1 2.765(2) 1_555 1_555 yes
IR4 RU3 2.746(2) 1_555 1_555 yes
IR4 C7 1.91(2) 1_555 1_555 yes
IR4 C8 1.91(4) 1_555 1_555 yes
IR5 IR6 2.733(1) 1_555 1_555 yes
IR5 RU1 2.755(2) 1_555 1_555 yes
IR5 RU2 2.753(2) 1_555 1_555 yes
IR5 C9 1.90(2) 1_555 1_555 yes
IR5 C10 1.87(3) 1_555 1_555 yes
IR6 RU2 2.757(2) 1_555 1_555 yes
IR6 RU3 2.770(2) 1_555 1_555 yes
IR6 C11 1.95(2) 1_555 1_555 yes
IR6 C12 1.92(3) 1_555 1_555 yes
IR7 C13 1.83(3) 1_555 1_555 yes
IR7 C14 1.80(3) 1_555 1_555 yes
RU1 C15 1.93(3) 1_555 1_555 yes
RU1 C16 1.87(3) 1_555 1_555 yes
RU1 C17 1.87(3) 1_555 1_555 yes
RU2 C18 1.89(3) 1_555 1_555 yes
RU2 C19 1.95(4) 1_555 1_555 yes
RU2 C20 1.88(3) 1_555 1_555 yes
RU3 C21 1.91(2) 1_555 1_555 yes
RU3 C22 1.87(3) 1_555 1_555 yes
RU3 C23 1.89(3) 1_555 1_555 yes
P C24 1.81(3) 1_555 1_555 yes
P C30 1.87(4) 1_555 1_555 yes
P C36 1.82(4) 1_555 1_555 yes
O1 C1 1.10(4) 1_555 1_555 yes
O2 C2 1.14(4) 1_555 1_555 yes
O3 C3 1.12(4) 1_555 1_555 yes
O4 C4 1.16(3) 1_555 1_555 yes
O5 C5 1.12(3) 1_555 1_555 yes
O6 C6 1.08(4) 1_555 1_555 yes
O7 C7 1.09(3) 1_555 1_555 yes
O8 C8 1.16(4) 1_555 1_555 yes
O9 C9 1.12(3) 1_555 1_555 yes
O10 C10 1.16(4) 1_555 1_555 yes
O11 C11 1.09(3) 1_555 1_555 yes
O12 C12 1.13(4) 1_555 1_555 yes
O13 C13 1.15(4) 1_555 1_555 yes
O14 C14 1.20(4) 1_555 1_555 yes
O15 C15 1.12(4) 1_555 1_555 yes
O16 C16 1.17(4) 1_555 1_555 yes
O17 C17 1.17(3) 1_555 1_555 yes
O18 C18 1.16(4) 1_555 1_555 yes
O19 C19 1.02(6) 1_555 1_555 yes
O20 C20 1.12(4) 1_555 1_555 yes
O21 C21 1.10(3) 1_555 1_555 yes
O22 C22 1.16(4) 1_555 1_555 yes
O23 C23 1.10(4) 1_555 1_555 yes
C24 C25 1.40(5) 1_555 1_555 yes
C24 C29 1.40(5) 1_555 1_555 yes
C25 C26 1.45(5) 1_555 1_555 yes
C26 C27 1.42(7) 1_555 1_555 yes
C27 C28 1.49(6) 1_555 1_555 yes
C28 C29 1.43(5) 1_555 1_555 yes
C30 C31 1.43(4) 1_555 1_555 yes
C30 C35 1.39(4) 1_555 1_555 yes
C31 C32 1.46(5) 1_555 1_555 yes
C32 C33 1.39(5) 1_555 1_555 yes
C33 C34 1.40(6) 1_555 1_555 yes
C34 C35 1.46(6) 1_555 1_555 yes
C36 C37 1.43(5) 1_555 1_555 yes
C36 C41 1.43(5) 1_555 1_555 yes
C37 C38 1.44(6) 1_555 1_555 yes
C38 C39 1.29(7) 1_555 1_555 yes
C39 C40 1.34(6) 1_555 1_555 yes
C40 C41 1.37(6) 1_555 1_555 yes
CL1 C42 1.7(1) 1_555 1_555 yes
CL2 C42 1.6(1) 1_555 1_555 yes
CL3 C43 1.55(9) 1_555 1_555 yes
CL4 C43 1.6(1) 1_555 1_555 yes

loop_
_geom_contact_atom_site_label_1
_geom_contact_atom_site_label_2
_geom_contact_distance
_geom_contact_site_symmetry_1
_geom_contact_site_symmetry_2
_geom_contact_publ_flag
AU IR7 2.619(2) 1_555 1_555 ?
IR1 IR2 2.745(1) 1_555 1_555 ?
IR1 IR3 2.751(1) 1_555 1_555 ?
IR1 IR4 2.741(1) 1_555 1_555 ?
IR1 IR5 2.754(2) 1_555 1_555 ?
IR1 IR7 2.844(1) 1_555 1_555 ?
IR1 RU1 2.701(2) 1_555 1_555 ?
IR2 IR3 2.724(1) 1_555 1_555 ?
IR2 IR5 2.741(1) 1_555 1_555 ?
IR2 IR6 2.740(1) 1_555 1_555 ?
IR2 IR7 2.729(2) 1_555 1_555 ?
IR2 RU2 2.754(3) 1_555 1_555 ?
IR3 IR4 2.738(1) 1_555 1_555 ?
IR3 IR6 2.731(2) 1_555 1_555 ?
IR3 IR7 2.699(1) 1_555 1_555 ?
IR3 RU3 2.757(2) 1_555 1_555 ?
IR4 IR5 2.721(1) 1_555 1_555 ?
IR4 IR6 2.726(1) 1_555 1_555 ?
IR4 RU1 2.765(2) 1_555 1_555 ?
IR4 RU3 2.746(2) 1_555 1_555 ?
IR5 IR6 2.733(1) 1_555 1_555 ?
IR5 RU1 2.755(2) 1_555 1_555 ?
IR5 RU2 2.753(2) 1_555 1_555 ?
IR6 RU2 2.757(2) 1_555 1_555 ?
IR6 RU3 2.770(2) 1_555 1_555 ?
